data_4027175
loop_
_publ_author_name
'Nicolas Kern'
'Aur\'elien Blanc'
'Sol\`ene Miaskiewicz'
'Michelle Robinette'
'Jean-Marc Weibel'
'Patrick Pale'

_publ_section_title
;
 Coinage Metals-Catalyzed Cascade Reactions of Aryl Alkynylaziridines:
 Silver(I)-Single vs Gold(I)-Double Cyclizations
;
_journal_name_full 'Journal of Organic Chemistry'
_journal_page_first 4323
_journal_page_last 4341
_journal_paper_doi 10.1021/jo300294r
_journal_volume 77
_journal_year 2012
_chemical_formula_moiety 'C23 H25 N O3 S'
_chemical_formula_sum 'C23 H25 N O3 S'
_chemical_formula_weight 395.50
_chemical_name_systematic
;
 ?
;
_space_group_IT_number 82
_symmetry_cell_setting tetragonal
_symmetry_space_group_name_Hall 'I -4'
_symmetry_space_group_name_H-M 'I -4'
_atom_sites_solution_hydrogens geom
_atom_sites_solution_primary direct
_atom_sites_solution_secondary difmap
_audit_creation_method SHELXL-97
_cell_angle_alpha 90.00
_cell_angle_beta 90.00
_cell_angle_gamma 90.00
_cell_formula_units_Z 8
_cell_length_a 22.5705(17)
_cell_length_b 22.5705(17)
_cell_length_c 8.0007(6)
_cell_measurement_reflns_used 4967
_cell_measurement_temperature 173(2)
_cell_measurement_theta_max 27.77
_cell_measurement_theta_min 2.55
_cell_volume 4075.8(5)
_computing_cell_refinement 'Bruker SAINT'
_computing_data_collection 'Bruker APEX2'
_computing_data_reduction 'Bruker SAINT'
_computing_molecular_graphics 'Bruker SHELXTL'
_computing_publication_material 'Bruker SHELXTL'
_computing_structure_refinement 'SHELXL-97 (Sheldrick, 2008)'
_computing_structure_solution 'SHELXS-97 (Sheldrick, 2008)'
_diffrn_ambient_temperature 173(2)
_diffrn_measured_fraction_theta_full 1.000
_diffrn_measured_fraction_theta_max 1.000
_diffrn_measurement_device_type 'Bruker APEX-II CCD'
_diffrn_measurement_method '\f and \w scans'
_diffrn_radiation_monochromator triumph
_diffrn_radiation_source ' sealed tube'
_diffrn_radiation_type MoK\a
_diffrn_radiation_wavelength 0.71073
_diffrn_reflns_av_R_equivalents 0.0911
_diffrn_reflns_av_sigmaI/netI 0.0848
_diffrn_reflns_limit_h_max 29
_diffrn_reflns_limit_h_min -26
_diffrn_reflns_limit_k_max 22
_diffrn_reflns_limit_k_min -29
_diffrn_reflns_limit_l_max 9
_diffrn_reflns_limit_l_min -10
_diffrn_reflns_number 25172
_diffrn_reflns_theta_full 28.02
_diffrn_reflns_theta_max 28.02
_diffrn_reflns_theta_min 1.80
_exptl_absorpt_coefficient_mu 0.182
_exptl_absorpt_correction_T_max 0.9891
_exptl_absorpt_correction_T_min 0.9143
_exptl_absorpt_correction_type multi-scan
_exptl_absorpt_process_details sadabs
_exptl_crystal_colour colorless
_exptl_crystal_density_diffrn 1.289
_exptl_crystal_description needle
_exptl_crystal_F_000 1680
_exptl_crystal_size_max 0.50
_exptl_crystal_size_mid 0.08
_exptl_crystal_size_min 0.06
_refine_diff_density_max 0.808
_refine_diff_density_min -0.515
_refine_diff_density_rms 0.062
_refine_ls_abs_structure_details 'Flack H D (1983), Acta Cryst. A39, 876-881'
_refine_ls_abs_structure_Flack 0.12(12)
_refine_ls_extinction_method none
_refine_ls_goodness_of_fit_ref 1.017
_refine_ls_hydrogen_treatment constr
_refine_ls_matrix_type full
_refine_ls_number_parameters 224
_refine_ls_number_reflns 4936
_refine_ls_number_restraints 0
_refine_ls_restrained_S_all 1.017
_refine_ls_R_factor_all 0.1159
_refine_ls_R_factor_gt 0.0597
_refine_ls_shift/su_max 0.000
_refine_ls_shift/su_mean 0.000
_refine_ls_structure_factor_coef Fsqd
_refine_ls_weighting_details 'calc w=1/[\s^2^(Fo^2^)+(0.0547P)^2^+4.8187P] where P=(Fo^2^+2Fc^2^)/3'
_refine_ls_weighting_scheme calc
_refine_ls_wR_factor_gt 0.1203
_refine_ls_wR_factor_ref 0.1413
_reflns_number_gt 3251
_reflns_number_total 4936
_reflns_threshold_expression I>2\s(I)
_cod_data_source_file jo300294r_si_002.cif
_cod_data_source_block ppnk110706
_cod_original_sg_symbol_Hall 'I -4 '
_cod_original_sg_symbol_H-M 'I -4 '
_cod_database_code 4027175

loop_
_symmetry_equiv_pos_as_xyz
'x, y, z'
'y, -x, -z'
'-y, x, -z'
'-x, -y, z'
'x+1/2, y+1/2, z+1/2'
'y+1/2, -x+1/2, -z+1/2'
'-y+1/2, x+1/2, -z+1/2'
'-x+1/2, -y+1/2, z+1/2'

loop_
_atom_site_label
_atom_site_type_symbol
_atom_site_fract_x
_atom_site_fract_y
_atom_site_fract_z
_atom_site_U_iso_or_equiv
_atom_site_adp_type
_atom_site_occupancy
_atom_site_symmetry_multiplicity
_atom_site_calc_flag
_atom_site_refinement_flags
C1 C 0.82195(16) 0.44279(15) 0.4041(4) 0.0280(8) Uani 1 1 d .
H1 H 0.7973 0.4345 0.5053 0.034 Uiso 1 1 calc R
C2 C 0.86009(17) 0.49783(17) 0.4343(5) 0.0352(9) Uani 1 1 d .
H2A H 0.8349 0.5309 0.4738 0.042 Uiso 1 1 calc R
H2B H 0.8794 0.5101 0.3287 0.042 Uiso 1 1 calc R
C3 C 0.90732(18) 0.48339(19) 0.5659(5) 0.0411(10) Uani 1 1 d .
H3A H 0.9319 0.5190 0.5864 0.049 Uiso 1 1 calc R
H3B H 0.8877 0.4725 0.6722 0.049 Uiso 1 1 calc R
C4 C 0.94681(18) 0.4326(2) 0.5093(5) 0.0417(10) Uani 1 1 d .
H4A H 0.9776 0.4251 0.5948 0.050 Uiso 1 1 calc R
H4B H 0.9669 0.4435 0.4037 0.050 Uiso 1 1 calc R
C5 C 0.91006(17) 0.37632(19) 0.4825(5) 0.0375(9) Uani 1 1 d .
H5A H 0.9354 0.3447 0.4353 0.045 Uiso 1 1 calc R
H5B H 0.8941 0.3623 0.5908 0.045 Uiso 1 1 calc R
C6 C 0.85976(15) 0.38965(16) 0.3642(5) 0.0296(8) Uani 1 1 d .
C7 C 0.84407(15) 0.36429(15) 0.2242(5) 0.0310(9) Uani 1 1 d .
H7 H 0.8639 0.3307 0.1794 0.037 Uiso 1 1 calc R
C8 C 0.79179(16) 0.39298(16) 0.1404(4) 0.0289(8) Uani 1 1 d .
C9 C 0.80718(19) 0.41610(19) -0.0355(4) 0.0386(10) Uani 1 1 d .
H9A H 0.7775 0.4460 -0.0704 0.046 Uiso 1 1 calc R
H9B H 0.8465 0.4354 -0.0334 0.046 Uiso 1 1 calc R
C10 C 0.7488(2) 0.3479(2) -0.1778(6) 0.0599(14) Uani 1 1 d .
H10A H 0.7497 0.3134 -0.2543 0.072 Uiso 1 1 calc R
H10B H 0.7253 0.3795 -0.2321 0.072 Uiso 1 1 calc R
C11 C 0.7193(2) 0.3303(2) -0.0198(7) 0.0540(5) Uani 1 1 d .
C12 C 0.73966(19) 0.35058(19) 0.1342(7) 0.0540(5) Uani 1 1 d .
C13 C 0.71397(18) 0.32972(18) 0.2810(7) 0.0540(5) Uani 1 1 d .
H13 H 0.7296 0.3423 0.3854 0.065 Uiso 1 1 calc R
C14 C 0.66598(18) 0.29099(18) 0.2790(7) 0.0540(5) Uani 1 1 d .
H14 H 0.6486 0.2770 0.3797 0.065 Uiso 1 1 calc R
C15 C 0.6445(2) 0.27355(19) 0.1234(7) 0.0540(5) Uani 1 1 d .
H15 H 0.6109 0.2483 0.1182 0.065 Uiso 1 1 calc R
C16 C 0.67002(19) 0.2915(2) -0.0194(7) 0.0540(5) Uani 1 1 d .
H16 H 0.6546 0.2777 -0.1229 0.065 Uiso 1 1 calc R
C17 C 0.68281(15) 0.47604(16) 0.4247(4) 0.0239(8) Uani 1 1 d .
C18 C 0.69536(16) 0.50269(16) 0.5765(5) 0.0291(8) Uani 1 1 d .
H18 H 0.7280 0.5290 0.5863 0.035 Uiso 1 1 calc R
C19 C 0.66003(15) 0.49068(16) 0.7139(4) 0.0297(8) Uani 1 1 d .
H19 H 0.6689 0.5085 0.8184 0.036 Uiso 1 1 calc R
C20 C 0.61186(17) 0.45293(16) 0.7007(4) 0.0334(9) Uani 1 1 d .
C21 C 0.59898(17) 0.42775(18) 0.5471(5) 0.0367(9) Uani 1 1 d .
H21 H 0.5655 0.4025 0.5365 0.044 Uiso 1 1 calc R
C22 C 0.63406(16) 0.43880(16) 0.4091(5) 0.0316(9) Uani 1 1 d .
H22 H 0.6249 0.4211 0.3045 0.038 Uiso 1 1 calc R
C23 C 0.57328(19) 0.4394(2) 0.8496(6) 0.0507(12) Uani 1 1 d .
H23A H 0.5756 0.3970 0.8753 0.076 Uiso 1 1 calc R
H23B H 0.5322 0.4500 0.8241 0.076 Uiso 1 1 calc R
H23C H 0.5870 0.4623 0.9461 0.076 Uiso 1 1 calc R
O1 O 0.80779(13) 0.36862(14) -0.1520(4) 0.0523(8) Uani 1 1 d .
O2 O 0.75011(11) 0.54993(10) 0.2740(3) 0.0359(6) Uani 1 1 d .
O3 O 0.69479(12) 0.47788(13) 0.1021(3) 0.0380(7) Uani 1 1 d .
S1 S 0.72766(4) 0.49114(4) 0.24959(12) 0.02811(19) Uani 1 1 d .
N1 N 0.78333(11) 0.44545(11) 0.2539(4) 0.0253(6) Uani 1 1 d .

loop_
_atom_site_aniso_label
_atom_site_aniso_U_11
_atom_site_aniso_U_22
_atom_site_aniso_U_33
_atom_site_aniso_U_23
_atom_site_aniso_U_13
_atom_site_aniso_U_12
C1 0.032(2) 0.033(2) 0.0184(18) 0.0013(15) 0.0017(14) -0.0021(16)
C2 0.042(2) 0.038(2) 0.0257(19) 0.0018(16) -0.0010(17) -0.0059(17)
C3 0.043(2) 0.054(3) 0.026(2) -0.0031(19) -0.0034(18) -0.014(2)
C4 0.036(2) 0.064(3) 0.024(2) 0.0024(19) -0.0067(16) 0.000(2)
C5 0.034(2) 0.049(2) 0.029(2) 0.0060(17) -0.0012(16) 0.0086(18)
C6 0.0256(18) 0.033(2) 0.030(2) 0.0033(16) 0.0057(16) 0.0002(15)
C7 0.0247(17) 0.0300(19) 0.038(3) -0.0002(17) 0.0037(17) 0.0029(14)
C8 0.031(2) 0.034(2) 0.0224(17) -0.0063(15) -0.0006(15) 0.0023(16)
C9 0.044(2) 0.054(3) 0.0178(19) -0.0072(17) 0.0030(17) 0.001(2)
C10 0.066(3) 0.060(3) 0.053(3) -0.028(2) -0.024(2) 0.024(3)
C11 0.0378(10) 0.0392(10) 0.0852(16) -0.0146(10) -0.0054(10) 0.0008(8)
C12 0.0378(10) 0.0392(10) 0.0852(16) -0.0146(10) -0.0054(10) 0.0008(8)
C13 0.0378(10) 0.0392(10) 0.0852(16) -0.0146(10) -0.0054(10) 0.0008(8)
C14 0.0378(10) 0.0392(10) 0.0852(16) -0.0146(10) -0.0054(10) 0.0008(8)
C15 0.0378(10) 0.0392(10) 0.0852(16) -0.0146(10) -0.0054(10) 0.0008(8)
C16 0.0378(10) 0.0392(10) 0.0852(16) -0.0146(10) -0.0054(10) 0.0008(8)
C17 0.0278(19) 0.0301(19) 0.0139(16) 0.0023(14) 0.0013(14) 0.0018(15)
C18 0.033(2) 0.0277(19) 0.027(2) 0.0008(15) -0.0059(15) 0.0012(16)
C19 0.034(2) 0.034(2) 0.020(2) -0.0025(14) -0.0031(14) 0.0034(16)
C20 0.036(2) 0.035(2) 0.029(2) -0.0032(15) 0.0066(15) 0.0013(17)
C21 0.029(2) 0.041(2) 0.040(2) -0.0055(19) 0.0063(17) -0.0065(17)
C22 0.034(2) 0.033(2) 0.0279(19) -0.0081(16) -0.0001(16) -0.0019(17)
C23 0.048(3) 0.062(3) 0.042(3) -0.007(2) 0.014(2) -0.014(2)
O1 0.0570(19) 0.069(2) 0.0312(16) -0.0173(15) -0.0011(14) 0.0212(17)
O2 0.0451(14) 0.0257(12) 0.0368(17) 0.0059(12) 0.0056(13) 0.0010(11)
O3 0.0400(16) 0.0508(18) 0.0233(15) 0.0039(12) 0.0009(12) 0.0100(14)
S1 0.0328(5) 0.0300(5) 0.0216(4) 0.0031(4) 0.0017(5) 0.0041(4)
N1 0.0257(14) 0.0278(14) 0.0223(13) -0.0049(15) -0.0027(15) 0.0049(11)

loop_
_atom_type_symbol
_atom_type_description
_atom_type_scat_dispersion_real
_atom_type_scat_dispersion_imag
_atom_type_scat_source
C C 0.0033 0.0016 'International Tables Vol C Tables 4.2.6.8 and 6.1.1.4'
H H 0.0000 0.0000 'International Tables Vol C Tables 4.2.6.8 and 6.1.1.4'
O O 0.0106 0.0060 'International Tables Vol C Tables 4.2.6.8 and 6.1.1.4'
S S 0.1246 0.1234 'International Tables Vol C Tables 4.2.6.8 and 6.1.1.4'
N N 0.0061 0.0033 'International Tables Vol C Tables 4.2.6.8 and 6.1.1.4'

loop_
_geom_angle_atom_site_label_1
_geom_angle_atom_site_label_2
_geom_angle_atom_site_label_3
_geom_angle
N1 C1 C6 101.1(3)
N1 C1 C2 115.1(3)
C6 C1 C2 111.2(3)
N1 C1 H1 109.7
C6 C1 H1 109.7
C2 C1 H1 109.7
C1 C2 C3 109.1(3)
C1 C2 H2A 109.9
C3 C2 H2A 109.9
C1 C2 H2B 109.9
C3 C2 H2B 109.9
H2A C2 H2B 108.3
C4 C3 C2 111.3(3)
C4 C3 H3A 109.4
C2 C3 H3A 109.4
C4 C3 H3B 109.4
C2 C3 H3B 109.4
H3A C3 H3B 108.0
C3 C4 C5 110.4(3)
C3 C4 H4A 109.6
C5 C4 H4A 109.6
C3 C4 H4B 109.6
C5 C4 H4B 109.6
H4A C4 H4B 108.1
C6 C5 C4 109.3(3)
C6 C5 H5A 109.8
C4 C5 H5A 109.8
C6 C5 H5B 109.8
C4 C5 H5B 109.8
H5A C5 H5B 108.3
C7 C6 C1 112.1(3)
C7 C6 C5 130.9(3)
C1 C6 C5 116.9(3)
C6 C7 C8 114.0(3)
C6 C7 H7 123.0
C8 C7 H7 123.0
C7 C8 N1 99.8(3)
C7 C8 C12 110.6(3)
N1 C8 C12 114.7(3)
C7 C8 C9 112.1(3)
N1 C8 C9 108.3(3)
C12 C8 C9 111.0(3)
O1 C9 C8 110.2(3)
O1 C9 H9A 109.6
C8 C9 H9A 109.6
O1 C9 H9B 109.6
C8 C9 H9B 109.6
H9A C9 H9B 108.1
O1 C10 C11 112.6(4)
O1 C10 H10A 109.1
C11 C10 H10A 109.1
O1 C10 H10B 109.1
C11 C10 H10B 109.1
H10A C10 H10B 107.8
C12 C11 C16 117.4(5)
C12 C11 C10 121.3(4)
C16 C11 C10 121.3(5)
C13 C12 C11 119.9(4)
C13 C12 C8 120.6(4)
C11 C12 C8 119.5(5)
C12 C13 C14 121.8(5)
C12 C13 H13 119.1
C14 C13 H13 119.1
C13 C14 C15 117.3(5)
C13 C14 H14 121.4
C15 C14 H14 121.4
C16 C15 C14 121.8(4)
C16 C15 H15 119.1
C14 C15 H15 119.1
C15 C16 C11 121.7(5)
C15 C16 H16 119.1
C11 C16 H16 119.1
C18 C17 C22 120.2(3)
C18 C17 S1 119.7(3)
C22 C17 S1 120.0(3)
C17 C18 C19 119.5(3)
C17 C18 H18 120.2
C19 C18 H18 120.2
C18 C19 C20 120.8(3)
C18 C19 H19 119.6
C20 C19 H19 119.6
C21 C20 C19 119.0(3)
C21 C20 C23 119.8(4)
C19 C20 C23 121.2(3)
C22 C21 C20 121.0(4)
C22 C21 H21 119.5
C20 C21 H21 119.5
C21 C22 C17 119.4(3)
C21 C22 H22 120.3
C17 C22 H22 120.3
C20 C23 H23A 109.5
C20 C23 H23B 109.5
H23A C23 H23B 109.5
C20 C23 H23C 109.5
H23A C23 H23C 109.5
H23B C23 H23C 109.5
C9 O1 C10 109.5(3)
O3 S1 O2 119.40(17)
O3 S1 N1 106.67(16)
O2 S1 N1 108.12(14)
O3 S1 C17 108.59(15)
O2 S1 C17 105.88(17)
N1 S1 C17 107.72(17)
C1 N1 C8 112.4(2)
C1 N1 S1 119.8(2)
C8 N1 S1 125.8(2)

loop_
_geom_bond_atom_site_label_1
_geom_bond_atom_site_label_2
_geom_bond_distance
C1 N1 1.486(4)
C1 C6 1.506(5)
C1 C2 1.531(5)
C1 H1 1.0000
C2 C3 1.533(5)
C2 H2A 0.9900
C2 H2B 0.9900
C3 C4 1.521(6)
C3 H3A 0.9900
C3 H3B 0.9900
C4 C5 1.532(6)
C4 H4A 0.9900
C4 H4B 0.9900
C5 C6 1.508(5)
C5 H5A 0.9900
C5 H5B 0.9900
C6 C7 1.306(5)
C7 C8 1.504(5)
C7 H7 0.9500
C8 N1 1.505(4)
C8 C12 1.518(6)
C8 C9 1.541(5)
C9 O1 1.420(5)
C9 H9A 0.9900
C9 H9B 0.9900
C10 O1 1.426(5)
C10 C11 1.482(7)
C10 H10A 0.9900
C10 H10B 0.9900
C11 C12 1.392(7)
C11 C16 1.417(6)
C12 C13 1.392(7)
C13 C14 1.392(6)
C13 H13 0.9500
C14 C15 1.393(7)
C14 H14 0.9500
C15 C16 1.342(7)
C15 H15 0.9500
C16 H16 0.9500
C17 C18 1.384(5)
C17 C22 1.390(5)
C17 S1 1.762(3)
C18 C19 1.385(5)
C18 H18 0.9500
C19 C20 1.385(5)
C19 H19 0.9500
C20 C21 1.385(5)
C20 C23 1.507(5)
C21 C22 1.381(5)
C21 H21 0.9500
C22 H22 0.9500
C23 H23A 0.9800
C23 H23B 0.9800
C23 H23C 0.9800
O2 S1 1.434(2)
O3 S1 1.426(3)
S1 N1 1.626(3)

loop_
_geom_torsion_atom_site_label_1
_geom_torsion_atom_site_label_2
_geom_torsion_atom_site_label_3
_geom_torsion_atom_site_label_4
_geom_torsion
N1 C1 C2 C3 -166.8(3)
C6 C1 C2 C3 -52.6(4)
C1 C2 C3 C4 59.4(4)
C2 C3 C4 C5 -61.0(4)
C3 C4 C5 C6 54.0(4)
N1 C1 C6 C7 -3.2(4)
C2 C1 C6 C7 -125.9(3)
N1 C1 C6 C5 173.7(3)
C2 C1 C6 C5 51.0(4)
C4 C5 C6 C7 125.4(4)
C4 C5 C6 C1 -50.8(4)
C1 C6 C7 C8 -1.5(4)
C5 C6 C7 C8 -177.9(4)
C6 C7 C8 N1 5.4(4)
C6 C7 C8 C12 -115.7(4)
C6 C7 C8 C9 119.8(3)
C7 C8 C9 O1 78.7(4)
N1 C8 C9 O1 -172.2(3)
C12 C8 C9 O1 -45.5(4)
O1 C10 C11 C12 19.9(6)
O1 C10 C11 C16 -159.0(4)
C16 C11 C12 C13 3.9(7)
C10 C11 C12 C13 -175.0(4)
C16 C11 C12 C8 -179.1(4)
C10 C11 C12 C8 1.9(6)
C7 C8 C12 C13 62.4(5)
N1 C8 C12 C13 -49.5(5)
C9 C8 C12 C13 -172.6(4)
C7 C8 C12 C11 -114.6(4)
N1 C8 C12 C11 133.6(4)
C9 C8 C12 C11 10.5(5)
C11 C12 C13 C14 -3.3(7)
C8 C12 C13 C14 179.8(4)
C12 C13 C14 C15 0.2(6)
C13 C14 C15 C16 2.3(6)
C14 C15 C16 C11 -1.6(7)
C12 C11 C16 C15 -1.5(7)
C10 C11 C16 C15 177.4(4)
C22 C17 C18 C19 1.9(5)
S1 C17 C18 C19 -180.0(3)
C17 C18 C19 C20 -0.8(6)
C18 C19 C20 C21 -0.8(6)
C18 C19 C20 C23 179.8(4)
C19 C20 C21 C22 1.4(6)
C23 C20 C21 C22 -179.2(4)
C20 C21 C22 C17 -0.4(6)
C18 C17 C22 C21 -1.3(5)
S1 C17 C22 C21 -179.4(3)
C8 C9 O1 C10 69.8(4)
C11 C10 O1 C9 -55.8(5)
C18 C17 S1 O3 -158.5(3)
C22 C17 S1 O3 19.7(3)
C18 C17 S1 O2 -29.1(3)
C22 C17 S1 O2 149.1(3)
C18 C17 S1 N1 86.4(3)
C22 C17 S1 N1 -95.4(3)
C6 C1 N1 C8 6.8(3)
C2 C1 N1 C8 126.7(3)
C6 C1 N1 S1 171.5(2)
C2 C1 N1 S1 -68.5(4)
C7 C8 N1 C1 -7.5(3)
C12 C8 N1 C1 110.7(4)
C9 C8 N1 C1 -124.8(3)
C7 C8 N1 S1 -171.1(2)
C12 C8 N1 S1 -53.0(4)
C9 C8 N1 S1 71.6(4)
O3 S1 N1 C1 -172.2(2)
O2 S1 N1 C1 58.2(3)
C17 S1 N1 C1 -55.8(3)
O3 S1 N1 C8 -9.7(3)
O2 S1 N1 C8 -139.2(3)
C17 S1 N1 C8 106.8(3)
